data_2202590
loop_
_publ_author_name
'Butcher, Ray J.'
'George, C.'
'Muratore, Nicole'
'Purdy, Andrew P.'

_publ_section_title
;
 Trichloro(2,6-di-2-pyridylpyridine-\k^3^<i>N</i>)indium(III)
;
_journal_issue 12
_journal_name_full 'Acta Crystallographica Section E'
_journal_page_first m1107
_journal_page_last m1109
_journal_paper_doi 10.1107/S1600536803024401
_journal_volume 59
_journal_year 2003
_chemical_formula_iupac '[In Cl3 (C15 H11 N3)]'
_chemical_formula_moiety 'C15 H11 Cl3 In N3'
_chemical_formula_sum 'C15 H11 Cl3 In N3'
_chemical_formula_weight 454.44
_chemical_name_systematic ?
_space_group_IT_number 14
_symmetry_cell_setting monoclinic
_symmetry_space_group_name_Hall '-P 2yn'
_symmetry_space_group_name_H-M 'P 1 21/n 1'
_atom_sites_solution_hydrogens geom
_atom_sites_solution_primary direct
_atom_sites_solution_secondary difmap
_audit_creation_method SHELXL-97
_cell_angle_alpha 90.00
_cell_angle_beta 106.2530(10)
_cell_angle_gamma 90.00
_cell_formula_units_Z 4
_cell_length_a 8.4662(6)
_cell_length_b 14.1130(9)
_cell_length_c 14.1329(10)
_cell_measurement_reflns_used 5463
_cell_measurement_temperature 103(2)
_cell_measurement_theta_max 56.561
_cell_measurement_theta_min 5.067
_cell_volume 1621.16(19)
_computing_cell_refinement SMART
_computing_data_collection 'SMART (Bruker, 2001)'
_computing_data_reduction 'SAINT (Bruker, 2001; Sheldrick, 1999)'
_computing_molecular_graphics SHELXTL
_computing_publication_material SHELXTL
_computing_structure_refinement SHELXTL
_computing_structure_solution 'SHELXTL (Sheldrick, 1997)'
_diffrn_ambient_temperature 103(2)
_diffrn_measured_fraction_theta_full 0.983
_diffrn_measured_fraction_theta_max 0.983
_diffrn_measurement_device_type 'Bruker SMART CCD area-detector'
_diffrn_measurement_method '\f and \w'
_diffrn_radiation_monochromator graphite
_diffrn_radiation_source 'fine-focus sealed tube'
_diffrn_radiation_type MoK\a
_diffrn_radiation_wavelength 0.71073
_diffrn_reflns_av_R_equivalents 0.0403
_diffrn_reflns_av_sigmaI/netI 0.0284
_diffrn_reflns_limit_h_max 11
_diffrn_reflns_limit_h_min -10
_diffrn_reflns_limit_k_max 18
_diffrn_reflns_limit_k_min -18
_diffrn_reflns_limit_l_max 18
_diffrn_reflns_limit_l_min -17
_diffrn_reflns_number 12733
_diffrn_reflns_theta_full 28.30
_diffrn_reflns_theta_max 28.30
_diffrn_reflns_theta_min 2.08
_diffrn_standards_decay_% 2.46
_diffrn_standards_number 0
_exptl_absorpt_coefficient_mu 1.950
_exptl_absorpt_correction_T_max 0.746
_exptl_absorpt_correction_T_min 0.568
_exptl_absorpt_correction_type multi-scan
_exptl_absorpt_process_details 'Sheldrick, 1999'
_exptl_crystal_colour 'pale yellow'
_exptl_crystal_density_diffrn 1.862
_exptl_crystal_density_method 'not measured'
_exptl_crystal_description triangular
_exptl_crystal_F_000 888
_exptl_crystal_size_max 0.40
_exptl_crystal_size_mid 0.35
_exptl_crystal_size_min 0.15
_refine_diff_density_max 0.423
_refine_diff_density_min -0.384
_refine_ls_extinction_coef 0.0014(3)
_refine_ls_extinction_expression Fc^*^=kFc[1+0.001xFc^2^\l^3^/sin(2\q)]^-1/4^
_refine_ls_extinction_method SHELXTL
_refine_ls_goodness_of_fit_ref 1.085
_refine_ls_hydrogen_treatment constr
_refine_ls_matrix_type full
_refine_ls_number_parameters 200
_refine_ls_number_reflns 3965
_refine_ls_number_restraints 0
_refine_ls_restrained_S_all 1.085
_refine_ls_R_factor_all 0.0259
_refine_ls_R_factor_gt 0.0235
_refine_ls_shift/su_max 0.001
_refine_ls_shift/su_mean 0.000
_refine_ls_structure_factor_coef Fsqd
_refine_ls_weighting_details 'calc w = 1/[\s^2^(Fo^2^)+(0.0247P)^2^+1.37P] where P = (Fo^2^+2Fc^2^)/3'
_refine_ls_weighting_scheme calc
_refine_ls_wR_factor_gt 0.0565
_refine_ls_wR_factor_ref 0.0578
_reflns_number_gt 3696
_reflns_number_total 3965
_reflns_threshold_expression I>2\s(I)
_cod_data_source_file cv6241.cif
_cod_data_source_block I
_cod_depositor_comments
;
The following automatic conversions were performed:
'_symmetry_cell_setting' value 'Monoclinic' changed to 'monoclinic'
according to '/home/saulius/struct/CIF-dictionaries/cif_core.dic'
dictionary named 'cif_core.dic' version 2.4.1 from 2010-06-29.

Automatic conversion script
Id: cif_fix_enum 1527 2010-12-29 10:47:43Z saulius 

The following automatic conversions were performed:

'_symmetry_cell_setting' value 'Monoclinic' changed to 'monoclinic'
according to /home/saulius/struct/CIF-dictionaries/cif_core.dic
dictionary named 'cif_core.dic' version 2.4.1 from 2010-06-29.

Automatic conversion script
Id: cif_fix_values 1715 2011-07-08 13:25:40Z adriana 
;
_cod_original_sg_symbol_H-M 'P 21/n'
_cod_database_code 2202590
_cod_database_fobs_code 2202590

loop_
_symmetry_equiv_pos_as_xyz
'x, y, z'
'-x+1/2, y+1/2, -z+1/2'
'-x, -y, -z'
'x-1/2, -y-1/2, z-1/2'

loop_
_atom_site_label
_atom_site_fract_x
_atom_site_fract_y
_atom_site_fract_z
_atom_site_U_iso_or_equiv
_atom_site_adp_type
_atom_site_calc_flag
_atom_site_refinement_flags
_atom_site_occupancy
_atom_site_disorder_assembly
_atom_site_disorder_group
_atom_site_type_symbol
In 0.543243(17) 0.872252(9) 0.215572(10) 0.01404(6) Uani d . 1 . . In
Cl1 0.69934(7) 0.85070(4) 0.09854(4) 0.02611(12) Uani d . 1 . . Cl
Cl2 0.27739(7) 0.84212(4) 0.09132(4) 0.02536(12) Uani d . 1 . . Cl
Cl3 0.80277(6) 0.90645(3) 0.34984(4) 0.01870(10) Uani d . 1 . . Cl
N1A 0.4191(2) 0.90207(12) 0.33339(12) 0.0149(3) Uani d . 1 . . N
N1B 0.5116(2) 0.73149(12) 0.28685(12) 0.0155(3) Uani d . 1 . . N
N1C 0.4900(2) 1.03001(12) 0.21271(13) 0.0180(3) Uani d . 1 . . N
C1A 0.3863(2) 0.82971(14) 0.38596(15) 0.0160(4) Uani d . 1 . . C
C2A 0.3049(3) 0.84566(16) 0.45793(16) 0.0208(4) Uani d . 1 . . C
H2AA 0.2811 0.7948 0.4958 0.025 Uiso calc R 1 . . H
C3A 0.2598(3) 0.93803(17) 0.47258(16) 0.0239(4) Uani d . 1 . . C
H3AA 0.2016 0.9504 0.5198 0.029 Uiso calc R 1 . . H
C4A 0.2986(3) 1.01213(16) 0.41911(16) 0.0213(4) Uani d . 1 . . C
H4AA 0.2702 1.0754 0.4303 0.026 Uiso calc R 1 . . H
C5A 0.3802(2) 0.99196(14) 0.34836(15) 0.0176(4) Uani d . 1 . . C
C1B 0.4391(2) 0.73431(14) 0.36101(14) 0.0158(4) Uani d . 1 . . C
C2B 0.4107(3) 0.65178(15) 0.40738(15) 0.0192(4) Uani d . 1 . . C
H2BA 0.3619 0.6546 0.4602 0.023 Uiso calc R 1 . . H
C3B 0.4544(3) 0.56512(15) 0.37562(16) 0.0204(4) Uani d . 1 . . C
H3BA 0.4345 0.5080 0.4060 0.024 Uiso calc R 1 . . H
C4B 0.5275(3) 0.56261(15) 0.29921(16) 0.0211(4) Uani d . 1 . . C
H4BA 0.5581 0.5041 0.2762 0.025 Uiso calc R 1 . . H
C5B 0.5547(3) 0.64758(15) 0.25739(16) 0.0189(4) Uani d . 1 . . C
H5BA 0.6061 0.6463 0.2056 0.023 Uiso calc R 1 . . H
C1C 0.4312(2) 1.06403(15) 0.28604(15) 0.0179(4) Uani d . 1 . . C
C2C 0.4221(3) 1.16098(15) 0.30102(17) 0.0225(4) Uani d . 1 . . C
H2CA 0.3818 1.1845 0.3528 0.027 Uiso calc R 1 . . H
C3C 0.4732(3) 1.22313(16) 0.23875(18) 0.0269(5) Uani d . 1 . . C
H3CA 0.4712 1.2896 0.2491 0.032 Uiso calc R 1 . . H
C4C 0.5269(3) 1.18761(16) 0.16155(18) 0.0252(5) Uani d . 1 . . C
H4CA 0.5579 1.2291 0.1169 0.030 Uiso calc R 1 . . H
C5C 0.5341(3) 1.09022(15) 0.15115(17) 0.0215(4) Uani d . 1 . . C
H5CA 0.5713 1.0653 0.0988 0.026 Uiso calc R 1 . . H

loop_
_atom_site_aniso_label
_atom_site_aniso_U_11
_atom_site_aniso_U_22
_atom_site_aniso_U_33
_atom_site_aniso_U_12
_atom_site_aniso_U_13
_atom_site_aniso_U_23
In 0.01680(9) 0.01274(9) 0.01395(8) 0.00030(5) 0.00656(6) -0.00010(5)
Cl1 0.0287(3) 0.0349(3) 0.0189(3) 0.0036(2) 0.0134(2) -0.0024(2)
Cl2 0.0226(3) 0.0260(3) 0.0228(3) -0.0025(2) -0.0012(2) 0.0012(2)
Cl3 0.0182(2) 0.0181(2) 0.0195(2) 0.00057(17) 0.00466(18) -0.00388(17)
N1A 0.0142(8) 0.0147(8) 0.0157(8) 0.0010(6) 0.0038(6) -0.0011(6)
N1B 0.0153(8) 0.0158(8) 0.0157(8) -0.0004(6) 0.0048(6) -0.0005(6)
N1C 0.0173(8) 0.0159(8) 0.0200(9) 0.0003(6) 0.0037(7) 0.0018(6)
C1A 0.0137(9) 0.0183(10) 0.0153(9) -0.0009(7) 0.0031(7) -0.0012(7)
C2A 0.0207(10) 0.0257(10) 0.0164(10) -0.0027(8) 0.0061(8) -0.0028(8)
C3A 0.0217(10) 0.0325(12) 0.0192(10) 0.0003(9) 0.0083(8) -0.0086(9)
C4A 0.0201(10) 0.0222(10) 0.0209(10) 0.0033(8) 0.0044(8) -0.0079(8)
C5A 0.0149(9) 0.0183(9) 0.0173(10) 0.0013(7) 0.0007(7) -0.0037(7)
C1B 0.0144(9) 0.0191(9) 0.0137(9) -0.0001(7) 0.0038(7) 0.0002(7)
C2B 0.0181(10) 0.0220(10) 0.0169(10) -0.0021(8) 0.0040(8) 0.0024(8)
C3B 0.0199(10) 0.0176(10) 0.0212(10) -0.0020(8) 0.0017(8) 0.0049(8)
C4B 0.0199(10) 0.0153(9) 0.0264(11) 0.0012(7) 0.0037(8) -0.0012(8)
C5B 0.0192(10) 0.0178(9) 0.0208(10) -0.0005(7) 0.0075(8) -0.0029(8)
C1C 0.0153(9) 0.0170(10) 0.0180(10) 0.0018(7) -0.0008(7) -0.0010(7)
C2C 0.0202(10) 0.0167(10) 0.0255(11) 0.0029(8) -0.0022(8) -0.0040(8)
C3C 0.0232(11) 0.0146(10) 0.0352(13) 0.0007(8) -0.0049(9) -0.0006(9)
C4C 0.0217(11) 0.0178(10) 0.0315(12) -0.0021(8) -0.0001(9) 0.0062(8)
C5C 0.0200(10) 0.0174(10) 0.0260(11) -0.0009(8) 0.0044(8) 0.0037(8)

loop_
_atom_type_symbol
_atom_type_description
_atom_type_scat_dispersion_real
_atom_type_scat_dispersion_imag
_atom_type_scat_source
C C 0.0033 0.0016 'International Tables Vol C Tables 4.2.6.8 and 6.1.1.4'
H H 0.0000 0.0000 'International Tables Vol C Tables 4.2.6.8 and 6.1.1.4'
N N 0.0061 0.0033 'International Tables Vol C Tables 4.2.6.8 and 6.1.1.4'
Cl Cl 0.1484 0.1585 'International Tables Vol C Tables 4.2.6.8 and 6.1.1.4'
In In -0.7276 1.3100 'International Tables Vol C Tables 4.2.6.8 and 6.1.1.4'

loop_
_geom_angle_atom_site_label_1
_geom_angle_atom_site_label_2
_geom_angle_atom_site_label_3
_geom_angle
_geom_angle_publ_flag
N1A In N1C 72.38(6) y
N1A In N1B 72.41(6) y
N1C In N1B 144.73(6) y
N1A In Cl1 174.05(5) y
N1C In Cl1 104.84(5) y
N1B In Cl1 110.41(4) y
N1A In Cl2 92.11(4) y
N1C In Cl2 91.11(5) y
N1B In Cl2 88.15(5) y
Cl1 In Cl2 93.21(2) y
N1A In Cl3 84.03(4) y
N1C In Cl3 87.27(5) y
N1B In Cl3 91.13(4) y
Cl1 In Cl3 90.629(19) y
Cl2 In Cl3 176.109(18) y
C1A N1A C5A 122.43(18) ?
C1A N1A In 118.84(13) ?
C5A N1A In 118.72(14) ?
C5B N1B C1B 119.22(18) ?
C5B N1B In 123.91(13) ?
C1B N1B In 116.82(13) ?
C5C N1C C1C 119.95(18) ?
C5C N1C In 122.89(14) ?
C1C N1C In 116.54(13) ?
N1A C1A C2A 120.19(19) ?
N1A C1A C1B 115.82(17) ?
C2A C1A C1B 123.98(19) ?
C3A C2A C1A 118.1(2) ?
C3A C2A H2AA 120.9 ?
C1A C2A H2AA 120.9 ?
C4A C3A C2A 120.70(19) ?
C4A C3A H3AA 119.6 ?
C2A C3A H3AA 119.6 ?
C3A C4A C5A 118.6(2) ?
C3A C4A H4AA 120.7 ?
C5A C4A H4AA 120.7 ?
N1A C5A C4A 119.9(2) ?
N1A C5A C1C 115.39(18) ?
C4A C5A C1C 124.72(19) ?
N1B C1B C2B 121.02(19) ?
N1B C1B C1A 116.09(17) ?
C2B C1B C1A 122.83(18) ?
C3B C2B C1B 119.27(19) ?
C3B C2B H2BA 120.4 ?
C1B C2B H2BA 120.4 ?
C4B C3B C2B 119.45(19) ?
C4B C3B H3BA 120.3 ?
C2B C3B H3BA 120.3 ?
C5B C4B C3B 118.3(2) ?
C5B C4B H4BA 120.9 ?
C3B C4B H4BA 120.9 ?
N1B C5B C4B 122.74(19) ?
N1B C5B H5BA 118.6 ?
C4B C5B H5BA 118.6 ?
N1C C1C C2C 120.82(19) ?
N1C C1C C5A 116.10(18) ?
C2C C1C C5A 123.07(19) ?
C1C C2C C3C 118.9(2) ?
C1C C2C H2CA 120.6 ?
C3C C2C H2CA 120.6 ?
C4C C3C C2C 119.8(2) ?
C4C C3C H3CA 120.1 ?
C2C C3C H3CA 120.1 ?
C5C C4C C3C 118.4(2) ?
C5C C4C H4CA 120.8 ?
C3C C4C H4CA 120.8 ?
N1C C5C C4C 122.1(2) ?
N1C C5C H5CA 119.0 ?
C4C C5C H5CA 119.0 ?

loop_
_geom_bond_atom_site_label_1
_geom_bond_atom_site_label_2
_geom_bond_site_symmetry_2
_geom_bond_distance
_geom_bond_publ_flag
In N1A . 2.2438(16) y
In N1C . 2.2697(17) y
In N1B . 2.2769(17) y
In Cl1 . 2.4080(5) y
In Cl2 . 2.4735(6) y
In Cl3 . 2.5155(5) y
N1A C1A . 1.337(3) ?
N1A C5A . 1.342(3) ?
N1B C5B . 1.339(3) ?
N1B C1B . 1.356(2) ?
N1C C5C . 1.341(3) ?
N1C C1C . 1.357(3) ?
C1A C2A . 1.397(3) ?
C1A C1B . 1.492(3) ?
C2A C3A . 1.390(3) ?
C2A H2AA . 0.9500 ?
C3A C4A . 1.383(3) ?
C3A H3AA . 0.9500 ?
C4A C5A . 1.395(3) ?
C4A H4AA . 0.9500 ?
C5A C1C . 1.486(3) ?
C1B C2B . 1.390(3) ?
C2B C3B . 1.388(3) ?
C2B H2BA . 0.9500 ?
C3B C4B . 1.387(3) ?
C3B H3BA . 0.9500 ?
C4B C5B . 1.384(3) ?
C4B H4BA . 0.9500 ?
C5B H5BA . 0.9500 ?
C1C C2C . 1.390(3) ?
C2C C3C . 1.394(3) ?
C2C H2CA . 0.9500 ?
C3C C4C . 1.388(4) ?
C3C H3CA . 0.9500 ?
C4C C5C . 1.385(3) ?
C4C H4CA . 0.9500 ?
C5C H5CA . 0.9500 ?

loop_
_geom_hbond_atom_site_label_D
_geom_hbond_atom_site_label_H
_geom_hbond_atom_site_label_A
_geom_hbond_site_symmetry_A
_geom_hbond_distance_DH
_geom_hbond_distance_HA
_geom_hbond_distance_DA
_geom_hbond_angle_DHA
C2A H2AA Cl1 4_576 0.95 2.71 3.664(2) 178
C2B H2BA Cl1 4_576 0.95 2.69 3.634(2) 174
C2C H2CA Cl2 2 0.95 2.83 3.625(2) 142
C3A H3AA Cl3 3_676 0.95 2.74 3.484(2) 136
C4B H4BA Cl3 2_645 0.95 2.76 3.613(2) 149
C4C H4CA Cl3 2_655 0.95 2.75 3.432(2) 129

loop_
_geom_torsion_atom_site_label_1
_geom_torsion_atom_site_label_2
_geom_torsion_atom_site_label_3
_geom_torsion_atom_site_label_4
_geom_torsion
N1C In N1A C1A 177.63(16)
N1B In N1A C1A -0.26(14)
Cl1 In N1A C1A -119.5(4)
Cl2 In N1A C1A 87.13(14)
Cl3 In N1A C1A -93.35(14)
N1C In N1A C5A -2.28(14)
N1B In N1A C5A 179.84(16)
Cl1 In N1A C5A 60.6(5)
Cl2 In N1A C5A -92.77(14)
Cl3 In N1A C5A 86.75(14)
N1A In N1B C5B 177.14(18)
N1C In N1B C5B 173.65(15)
Cl1 In N1B C5B -8.40(17)
Cl2 In N1B C5B 84.34(16)
Cl3 In N1B C5B -99.49(16)
N1A In N1B C1B -0.37(14)
N1C In N1B C1B -3.9(2)
Cl1 In N1B C1B 174.09(13)
Cl2 In N1B C1B -93.17(14)
Cl3 In N1B C1B 83.00(14)
N1A In N1C C5C 178.08(18)
N1B In N1C C5C -178.42(14)
Cl1 In N1C C5C 3.56(17)
Cl2 In N1C C5C -90.05(16)
Cl3 In N1C C5C 93.48(16)
N1A In N1C C1C 7.08(14)
N1B In N1C C1C 10.6(2)
Cl1 In N1C C1C -167.44(13)
Cl2 In N1C C1C 98.95(14)
Cl3 In N1C C1C -77.51(14)
C5A N1A C1A C2A 1.7(3)
In N1A C1A C2A -178.19(15)
C5A N1A C1A C1B -179.31(18)
In N1A C1A C1B 0.8(2)
N1A C1A C2A C3A 0.1(3)
C1B C1A C2A C3A -178.80(19)
C1A C2A C3A C4A -1.7(3)
C2A C3A C4A C5A 1.6(3)
C1A N1A C5A C4A -1.8(3)
In N1A C5A C4A 178.08(15)
C1A N1A C5A C1C 177.75(17)
In N1A C5A C1C -2.3(2)
C3A C4A C5A N1A 0.1(3)
C3A C4A C5A C1C -179.41(19)
C5B N1B C1B C2B 0.7(3)
In N1B C1B C2B 178.37(15)
C5B N1B C1B C1A -176.75(18)
In N1B C1B C1A 0.9(2)
N1A C1A C1B N1B -1.1(3)
C2A C1A C1B N1B 177.83(19)
N1A C1A C1B C2B -178.54(19)
C2A C1A C1B C2B 0.4(3)
N1B C1B C2B C3B -1.4(3)
C1A C1B C2B C3B 175.96(19)
C1B C2B C3B C4B 0.9(3)
C2B C3B C4B C5B 0.2(3)
C1B N1B C5B C4B 0.4(3)
In N1B C5B C4B -177.08(16)
C3B C4B C5B N1B -0.8(3)
C5C N1C C1C C2C -2.7(3)
In N1C C1C C2C 168.61(15)
C5C N1C C1C C5A 177.97(18)
In N1C C1C C5A -10.8(2)
N1A C5A C1C N1C 8.7(3)
C4A C5A C1C N1C -171.74(19)
N1A C5A C1C C2C -170.65(19)
C4A C5A C1C C2C 8.9(3)
N1C C1C C2C C3C 0.6(3)
C5A C1C C2C C3C 179.90(19)
C1C C2C C3C C4C 2.0(3)
C2C C3C C4C C5C -2.5(3)
C1C N1C C5C C4C 2.2(3)
In N1C C5C C4C -168.52(16)
C3C C4C C5C N1C 0.4(3)
